data_4064012
loop_
_publ_author_name
'Chen, Shuli'
'Pullarkat, Sumod A.'
'Li, Yongxin'
'Leung, Pak-Hing'

_publ_section_title
;
 Asymmetric Synthesis of P-Stereogenic Homo- and Heterobimetallic
 Complexes via Selective Monoinsertion of Dialkynylphosphine into the
 Pd&#x2212;C Bond of a Palladacycle
;
_journal_issue 6
_journal_name_full Organometallics
_journal_page_first 1530
_journal_paper_doi 10.1021/om101078p
_journal_volume 30
_journal_year 2011
_chemical_absolute_configuration ad
_chemical_formula_moiety 'C36 H42 Cl N2 O P Pd Pt, C6 H6'
_chemical_formula_sum 'C42 H48 Cl N2 O P Pd Pt'
_chemical_formula_weight 964.73
_chemical_name_systematic
; 
 ? 
;
_space_group_IT_number 4
_symmetry_cell_setting monoclinic
_symmetry_space_group_name_Hall 'P 2yb'
_symmetry_space_group_name_H-M 'P 1 21 1'
_atom_sites_solution_hydrogens geom
_atom_sites_solution_primary direct
_atom_sites_solution_secondary difmap
_audit_creation_method SHELXL-97
_cell_angle_alpha 90.00
_cell_angle_beta 103.175(2)
_cell_angle_gamma 90.00
_cell_formula_units_Z 2
_cell_length_a 9.7661(4)
_cell_length_b 19.0720(7)
_cell_length_c 10.6031(4)
_cell_measurement_reflns_used 9764
_cell_measurement_temperature 103(2)
_cell_measurement_theta_max 31.02
_cell_measurement_theta_min 2.39
_cell_volume 1922.94(13)
_computing_cell_refinement 'Bruker SAINT'
_computing_data_collection 'Bruker APEX2'
_computing_data_reduction 'Bruker SAINT'
_computing_molecular_graphics 'Bruker SHELXTL'
_computing_publication_material 'Bruker SHELXTL'
_computing_structure_refinement 'SHELXL-97 (Sheldrick, 2008)'
_computing_structure_solution 'SHELXS-97 (Sheldrick, 2008)'
_diffrn_ambient_temperature 103(2)
_diffrn_measured_fraction_theta_full 0.995
_diffrn_measured_fraction_theta_max 0.995
_diffrn_measurement_device_type 'Bruker APEX-II CCD'
_diffrn_measurement_method '\f and \w scans'
_diffrn_radiation_monochromator graphite
_diffrn_radiation_source 'fine-focus sealed tube'
_diffrn_radiation_type MoK\a
_diffrn_radiation_wavelength 0.71073
_diffrn_reflns_av_R_equivalents 0.0289
_diffrn_reflns_av_sigmaI/netI 0.0610
_diffrn_reflns_limit_h_max 14
_diffrn_reflns_limit_h_min -14
_diffrn_reflns_limit_k_max 27
_diffrn_reflns_limit_k_min -27
_diffrn_reflns_limit_l_max 14
_diffrn_reflns_limit_l_min -15
_diffrn_reflns_number 29589
_diffrn_reflns_theta_full 31.08
_diffrn_reflns_theta_max 31.08
_diffrn_reflns_theta_min 1.97
_exptl_absorpt_coefficient_mu 4.247
_exptl_absorpt_correction_T_max 0.5878
_exptl_absorpt_correction_T_min 0.3623
_exptl_absorpt_correction_type multi-scan
_exptl_absorpt_process_details sadabs
_exptl_crystal_colour yellow
_exptl_crystal_density_diffrn 1.666
_exptl_crystal_density_method 'not measured'
_exptl_crystal_description block
_exptl_crystal_F_000 956
_exptl_crystal_size_max 0.30
_exptl_crystal_size_mid 0.24
_exptl_crystal_size_min 0.14
_refine_diff_density_max 0.786
_refine_diff_density_min -1.421
_refine_diff_density_rms 0.359
_refine_ls_abs_structure_details 'Flack H D (1983), Acta Cryst. A39, 876-881'
_refine_ls_abs_structure_Flack 0.005(4)
_refine_ls_extinction_method none
_refine_ls_goodness_of_fit_ref 1.061
_refine_ls_hydrogen_treatment constr
_refine_ls_matrix_type full
_refine_ls_number_parameters 450
_refine_ls_number_reflns 11646
_refine_ls_number_restraints 1
_refine_ls_restrained_S_all 1.061
_refine_ls_R_factor_all 0.0243
_refine_ls_R_factor_gt 0.0205
_refine_ls_shift/su_max 0.002
_refine_ls_shift/su_mean 0.000
_refine_ls_structure_factor_coef Fsqd
_refine_ls_weighting_details 'calc w=1/[\s^2^(Fo^2^)+(0.0430P)^2^+0.0000P] where P=(Fo^2^+2Fc^2^)/3'
_refine_ls_weighting_scheme calc
_refine_ls_wR_factor_gt 0.0498
_refine_ls_wR_factor_ref 0.0891
_reflns_number_gt 11025
_reflns_number_total 11646
_reflns_threshold_expression >2sigma(I)
_cod_data_source_file om101078p_si_003.cif
_cod_data_source_block leung522
_cod_depositor_comments
;
The following automatic conversions were performed:

'_symmetry_cell_setting' value 'Monoclinic' changed to 'monoclinic'
according to /home/saulius/struct/CIF-dictionaries/cif_core.dic
dictionary named 'cif_core.dic' version 2.4.1 from 2010-06-29.

Automatic conversion script
Id: cif_fix_values 1715 2011-07-08 13:25:40Z adriana 
;
_cod_original_sg_symbol_H-M P2(1)
_cod_database_code 4064012

loop_
_symmetry_equiv_pos_as_xyz
'x, y, z'
'-x, y+1/2, -z'

loop_
_atom_site_label
_atom_site_type_symbol
_atom_site_fract_x
_atom_site_fract_y
_atom_site_fract_z
_atom_site_U_iso_or_equiv
_atom_site_adp_type
_atom_site_occupancy
_atom_site_symmetry_multiplicity
_atom_site_calc_flag
_atom_site_refinement_flags
Pd1 Pd 0.66052(4) 0.409034(17) 0.57208(3) 0.01227(7) Uani 1 1 d .
Pt1 Pt 0.628621(15) 0.334733(12) 0.897534(13) 0.01203(4) Uani 1 1 d .
C1 C 0.3807(5) 0.3051(3) 0.9905(4) 0.0148(9) Uani 1 1 d .
C2 C 0.4502(5) 0.3610(2) 0.9465(4) 0.0141(8) Uani 1 1 d .
C3 C 0.3865(6) 0.4286(3) 0.9428(5) 0.0170(10) Uani 1 1 d .
H3 H 0.4294 0.4671 0.9099 0.020 Uiso 1 1 calc R
C4 C 0.2666(5) 0.4398(3) 0.9846(5) 0.0174(9) Uani 1 1 d .
H4 H 0.2261 0.4853 0.9774 0.021 Uiso 1 1 calc R
C5 C 0.2011(5) 0.3845(3) 1.0389(5) 0.0156(9) Uani 1 1 d .
C6 C 0.0843(5) 0.3965(3) 1.0949(5) 0.0194(10) Uani 1 1 d .
H6 H 0.0466 0.4424 1.0944 0.023 Uiso 1 1 calc R
C7 C 0.0258(5) 0.3428(4) 1.1493(5) 0.0228(11) Uani 1 1 d .
H7 H -0.0506 0.3518 1.1887 0.027 Uiso 1 1 calc R
C8 C 0.0778(6) 0.2741(3) 1.1474(5) 0.0231(11) Uani 1 1 d .
H8 H 0.0347 0.2368 1.1835 0.028 Uiso 1 1 calc R
C9 C 0.1902(5) 0.2606(3) 1.0937(5) 0.0171(9) Uani 1 1 d .
H9 H 0.2235 0.2139 1.0922 0.021 Uiso 1 1 calc R
C10 C 0.2578(5) 0.3155(3) 1.0402(4) 0.0148(9) Uani 1 1 d .
C11 C 0.4379(5) 0.2324(3) 0.9755(5) 0.0163(9) Uani 1 1 d .
H11 H 0.4165 0.2007 1.0437 0.020 Uiso 1 1 calc R
C12 C 0.3686(6) 0.2033(3) 0.8403(6) 0.0247(11) Uani 1 1 d .
H12A H 0.3964 0.2321 0.7738 0.037 Uiso 1 1 calc R
H12B H 0.2661 0.2046 0.8281 0.037 Uiso 1 1 calc R
H12C H 0.3993 0.1549 0.8333 0.037 Uiso 1 1 calc R
C13 C 0.6609(6) 0.1764(3) 0.9530(6) 0.0213(10) Uani 1 1 d .
H13A H 0.7629 0.1830 0.9694 0.032 Uiso 1 1 calc R
H13B H 0.6231 0.1684 0.8603 0.032 Uiso 1 1 calc R
H13C H 0.6401 0.1357 1.0020 0.032 Uiso 1 1 calc R
C14 C 0.6589(5) 0.2525(3) 1.1341(4) 0.0186(10) Uani 1 1 d .
H14A H 0.6499 0.2102 1.1840 0.028 Uiso 1 1 calc R
H14B H 0.6101 0.2915 1.1653 0.028 Uiso 1 1 calc R
H14C H 0.7586 0.2643 1.1450 0.028 Uiso 1 1 calc R
C15 C 0.8275(5) 0.4076(3) 0.7438(4) 0.0137(8) Uani 1 1 d .
H15 H 0.9048 0.4420 0.7442 0.016 Uiso 1 1 calc R
C16 C 0.8733(4) 0.3374(4) 0.7769(4) 0.0149(8) Uani 1 1 d .
C17 C 1.0002(6) 0.3076(3) 0.7372(5) 0.0216(10) Uani 1 1 d .
H17A H 1.0198 0.2605 0.7739 0.032 Uiso 1 1 calc R
H17B H 1.0816 0.3379 0.7695 0.032 Uiso 1 1 calc R
H17C H 0.9817 0.3049 0.6426 0.032 Uiso 1 1 calc R
C18 C 0.5922(5) 0.4766(2) 0.6884(4) 0.0123(8) Uani 1 1 d .
C19 C 0.5139(5) 0.5353(2) 0.6729(4) 0.0127(8) Uani 1 1 d .
C20 C 0.5047(6) 0.5817(3) 0.7868(5) 0.0184(9) Uani 1 1 d .
H20A H 0.5466 0.5574 0.8678 0.028 Uiso 1 1 calc R
H20B H 0.4058 0.5922 0.7842 0.028 Uiso 1 1 calc R
H20C H 0.5556 0.6256 0.7820 0.028 Uiso 1 1 calc R
C21 C 0.4318(5) 0.5624(3) 0.5468(5) 0.0150(9) Uani 1 1 d .
C22 C 0.4245(5) 0.6352(3) 0.5295(5) 0.0189(10) Uani 1 1 d .
H22 H 0.4799 0.6643 0.5943 0.023 Uiso 1 1 calc R
C23 C 0.3401(5) 0.6662(3) 0.4221(5) 0.0213(10) Uani 1 1 d .
H23 H 0.3386 0.7158 0.4127 0.026 Uiso 1 1 calc R
C24 C 0.2574(5) 0.6243(3) 0.3278(5) 0.0220(11) Uani 1 1 d .
H24 H 0.1961 0.6449 0.2546 0.026 Uiso 1 1 calc R
C25 C 0.2654(5) 0.5524(3) 0.3420(5) 0.0192(10) Uani 1 1 d .
H25 H 0.2100 0.5239 0.2762 0.023 Uiso 1 1 calc R
C26 C 0.3511(5) 0.5200(3) 0.4483(5) 0.0153(9) Uani 1 1 d .
C27 C 0.3417(5) 0.4403(3) 0.4513(5) 0.0174(9) Uani 1 1 d .
H27 H 0.2642 0.4280 0.3752 0.021 Uiso 1 1 calc R
C28 C 0.2951(5) 0.4098(3) 0.5684(5) 0.0212(10) Uani 1 1 d .
H28A H 0.2398 0.3672 0.5424 0.032 Uiso 1 1 calc R
H28B H 0.2376 0.4444 0.6013 0.032 Uiso 1 1 calc R
H28C H 0.3782 0.3983 0.6365 0.032 Uiso 1 1 calc R
C29 C 0.4377(5) 0.3293(4) 0.4034(5) 0.0237(10) Uani 1 1 d .
H29A H 0.3519 0.3239 0.3351 0.036 Uiso 1 1 calc R
H29B H 0.4233 0.3085 0.4839 0.036 Uiso 1 1 calc R
H29C H 0.5160 0.3057 0.3775 0.036 Uiso 1 1 calc R
C30 C 0.4997(6) 0.4345(3) 0.3041(5) 0.0217(10) Uani 1 1 d .
H30A H 0.5778 0.4089 0.2817 0.033 Uiso 1 1 calc R
H30B H 0.5250 0.4842 0.3174 0.033 Uiso 1 1 calc R
H30C H 0.4157 0.4301 0.2336 0.033 Uiso 1 1 calc R
C31 C 0.7738(5) 0.4935(3) 0.9650(5) 0.0152(9) Uani 1 1 d .
C32 C 0.8573(6) 0.5512(3) 0.9471(5) 0.0190(10) Uani 1 1 d .
H32 H 0.8698 0.5628 0.8634 0.023 Uiso 1 1 calc R
C33 C 0.9213(6) 0.5912(3) 1.0552(5) 0.0229(11) Uani 1 1 d .
H33 H 0.9780 0.6303 1.0444 0.027 Uiso 1 1 calc R
C34 C 0.9033(6) 0.5748(3) 1.1783(5) 0.0220(11) Uani 1 1 d .
H34 H 0.9476 0.6024 1.2506 0.026 Uiso 1 1 calc R
C35 C 0.8211(6) 0.5183(3) 1.1951(5) 0.0229(11) Uani 1 1 d .
H35 H 0.8086 0.5072 1.2791 0.027 Uiso 1 1 calc R
C36 C 0.7563(5) 0.4775(3) 1.0894(5) 0.0181(10) Uani 1 1 d .
H36 H 0.6999 0.4386 1.1017 0.022 Uiso 1 1 calc R
C37 C 0.7931(7) 0.6611(4) 0.5122(7) 0.0369(15) Uani 1 1 d .
H37 H 0.7025 0.6820 0.4903 0.044 Uiso 1 1 calc R
C38 C 0.8065(7) 0.5886(4) 0.5188(6) 0.0331(14) Uani 1 1 d .
H38 H 0.7250 0.5598 0.5027 0.040 Uiso 1 1 calc R
C39 C 0.9392(7) 0.5585(3) 0.5488(6) 0.0317(13) Uani 1 1 d .
H39 H 0.9488 0.5089 0.5520 0.038 Uiso 1 1 calc R
C40 C 1.0572(6) 0.6006(3) 0.5742(6) 0.0286(12) Uani 1 1 d .
H40 H 1.1481 0.5801 0.5959 0.034 Uiso 1 1 calc R
C41 C 1.0429(7) 0.6727(3) 0.5678(6) 0.0307(13) Uani 1 1 d .
H41 H 1.1245 0.7015 0.5843 0.037 Uiso 1 1 calc R
C42 C 0.9127(7) 0.7030(3) 0.5379(6) 0.0330(14) Uani 1 1 d .
H42 H 0.9039 0.7526 0.5347 0.040 Uiso 1 1 calc R
Cl1 Cl 0.78848(14) 0.34374(8) 0.44150(11) 0.0250(3) Uani 1 1 d .
N1 N 0.5951(4) 0.2398(2) 0.9943(4) 0.0153(8) Uani 1 1 d .
N2 N 0.4706(4) 0.4052(2) 0.4243(4) 0.0164(8) Uani 1 1 d .
O1 O 0.8084(4) 0.29581(18) 0.8385(3) 0.0170(7) Uani 1 1 d .
P1 P 0.69591(13) 0.43609(6) 0.82866(11) 0.0120(2) Uani 1 1 d .

loop_
_atom_site_aniso_label
_atom_site_aniso_U_11
_atom_site_aniso_U_22
_atom_site_aniso_U_33
_atom_site_aniso_U_23
_atom_site_aniso_U_13
_atom_site_aniso_U_12
Pd1 0.01474(16) 0.01269(15) 0.00931(14) -0.00082(12) 0.00263(11) 0.00052(13)
Pt1 0.01355(7) 0.01187(7) 0.01083(7) 0.00054(7) 0.00308(5) 0.00064(7)
C1 0.015(2) 0.016(2) 0.013(2) -0.0002(17) 0.0021(17) 0.0004(18)
C2 0.015(2) 0.015(2) 0.0120(19) 0.0014(16) 0.0014(16) -0.0001(17)
C3 0.019(2) 0.015(2) 0.018(2) 0.0008(18) 0.0049(19) -0.0006(19)
C4 0.018(2) 0.016(2) 0.017(2) 0.0000(18) 0.0013(18) 0.0023(18)
C5 0.012(2) 0.018(2) 0.015(2) -0.0026(18) 0.0003(17) -0.0007(18)
C6 0.012(2) 0.022(3) 0.023(2) -0.003(2) 0.0014(18) 0.0020(19)
C7 0.015(2) 0.027(3) 0.027(2) -0.001(2) 0.0064(17) 0.002(2)
C8 0.018(2) 0.026(3) 0.026(3) -0.002(2) 0.007(2) -0.006(2)
C9 0.015(2) 0.017(2) 0.018(2) -0.0010(19) 0.0015(18) -0.0007(19)
C10 0.013(2) 0.018(2) 0.013(2) -0.0013(16) 0.0017(16) -0.0028(16)
C11 0.014(2) 0.015(2) 0.020(2) -0.0005(19) 0.0054(19) -0.0008(19)
C12 0.025(3) 0.021(3) 0.027(3) -0.008(2) 0.002(2) 0.000(2)
C13 0.026(3) 0.013(2) 0.029(3) 0.000(2) 0.013(2) 0.0026(19)
C14 0.020(2) 0.021(2) 0.014(2) 0.0044(18) 0.0009(18) 0.001(2)
C15 0.012(2) 0.015(2) 0.0136(18) -0.0015(18) 0.0028(15) 0.0007(18)
C16 0.0147(18) 0.018(2) 0.0110(16) -0.001(2) 0.0012(14) -0.001(3)
C17 0.018(2) 0.027(2) 0.021(2) -0.003(2) 0.0064(19) 0.006(2)
C18 0.013(2) 0.013(2) 0.0102(18) 0.0000(15) 0.0027(16) -0.0007(17)
C19 0.014(2) 0.013(2) 0.0103(19) 0.0000(15) 0.0019(16) -0.0010(17)
C20 0.024(3) 0.017(2) 0.014(2) -0.0011(18) 0.0031(18) 0.004(2)
C21 0.011(2) 0.019(2) 0.014(2) 0.0022(17) 0.0036(16) 0.0008(17)
C22 0.016(2) 0.020(2) 0.020(2) 0.0028(19) 0.0039(19) -0.0005(19)
C23 0.020(2) 0.018(2) 0.027(3) 0.010(2) 0.008(2) 0.0049(19)
C24 0.015(2) 0.032(3) 0.019(2) 0.011(2) 0.0045(19) 0.006(2)
C25 0.014(2) 0.028(3) 0.015(2) 0.0033(19) 0.0020(18) 0.002(2)
C26 0.012(2) 0.019(2) 0.015(2) 0.0022(17) 0.0037(17) -0.0004(17)
C27 0.013(2) 0.022(2) 0.016(2) -0.0005(18) 0.0015(17) -0.0018(18)
C28 0.018(2) 0.022(2) 0.025(2) 0.002(2) 0.0083(19) -0.007(2)
C29 0.028(2) 0.019(3) 0.022(2) -0.005(2) 0.0019(18) -0.005(3)
C30 0.023(3) 0.030(3) 0.011(2) -0.0017(19) 0.0007(18) 0.001(2)
C31 0.014(2) 0.016(2) 0.014(2) -0.0008(17) 0.0013(16) 0.0019(17)
C32 0.021(2) 0.016(2) 0.018(2) 0.0017(18) 0.0004(19) 0.0002(19)
C33 0.019(3) 0.015(2) 0.030(3) -0.004(2) -0.003(2) -0.0008(19)
C34 0.017(2) 0.024(3) 0.022(2) -0.009(2) -0.0022(19) 0.004(2)
C35 0.018(2) 0.032(3) 0.017(2) -0.009(2) 0.0021(19) 0.002(2)
C36 0.014(2) 0.024(3) 0.016(2) -0.0040(19) 0.0034(17) -0.0010(19)
C37 0.025(3) 0.053(4) 0.034(3) 0.007(3) 0.010(3) 0.010(3)
C38 0.027(3) 0.047(4) 0.027(3) -0.003(3) 0.010(2) -0.015(3)
C39 0.047(4) 0.022(3) 0.031(3) 0.004(2) 0.021(3) -0.002(3)
C40 0.024(3) 0.035(3) 0.029(3) 0.004(2) 0.011(2) 0.006(2)
C41 0.027(3) 0.035(3) 0.034(3) -0.009(3) 0.015(2) -0.012(3)
C42 0.047(4) 0.022(3) 0.035(3) 0.003(2) 0.020(3) 0.001(3)
Cl1 0.0295(6) 0.0295(8) 0.0160(5) -0.0052(5) 0.0051(4) 0.0099(6)
N1 0.0157(19) 0.0152(19) 0.0157(19) 0.0012(15) 0.0052(15) 0.0028(15)
N2 0.020(2) 0.0166(19) 0.0126(17) -0.0030(16) 0.0024(14) -0.0015(17)
O1 0.0176(17) 0.0155(17) 0.0182(17) 0.0013(13) 0.0045(13) 0.0040(13)
P1 0.0132(5) 0.0125(5) 0.0099(5) 0.0001(4) 0.0019(4) 0.0005(4)

loop_
_atom_type_symbol
_atom_type_description
_atom_type_scat_dispersion_real
_atom_type_scat_dispersion_imag
_atom_type_scat_source
C C 0.0033 0.0016 'International Tables Vol C Tables 4.2.6.8 and 6.1.1.4'
H H 0.0000 0.0000 'International Tables Vol C Tables 4.2.6.8 and 6.1.1.4'
N N 0.0061 0.0033 'International Tables Vol C Tables 4.2.6.8 and 6.1.1.4'
O O 0.0106 0.0060 'International Tables Vol C Tables 4.2.6.8 and 6.1.1.4'
P P 0.1023 0.0942 'International Tables Vol C Tables 4.2.6.8 and 6.1.1.4'
Cl Cl 0.1484 0.1585 'International Tables Vol C Tables 4.2.6.8 and 6.1.1.4'
Pd Pd -0.9988 1.0072 'International Tables Vol C Tables 4.2.6.8 and 6.1.1.4'
Pt Pt -1.7033 8.3905 'International Tables Vol C Tables 4.2.6.8 and 6.1.1.4'

loop_
_geom_angle_atom_site_label_1
_geom_angle_atom_site_label_2
_geom_angle_atom_site_label_3
_geom_angle
C18 Pd1 N2 96.81(17)
C18 Pd1 C15 77.38(18)
N2 Pd1 C15 169.62(16)
C18 Pd1 Cl1 167.33(14)
N2 Pd1 Cl1 92.18(11)
C15 Pd1 Cl1 94.99(13)
C18 Pd1 P1 40.83(13)
N2 Pd1 P1 129.21(11)
C15 Pd1 P1 41.80(12)
Cl1 Pd1 P1 135.20(4)
C2 Pt1 O1 173.63(17)
C2 Pt1 N1 81.33(17)
O1 Pt1 N1 94.15(14)
C2 Pt1 P1 102.08(14)
O1 Pt1 P1 83.17(10)
N1 Pt1 P1 169.45(11)
C2 C1 C10 121.8(4)
C2 C1 C11 116.3(4)
C10 C1 C11 121.8(4)
C1 C2 C3 117.1(4)
C1 C2 Pt1 114.5(3)
C3 C2 Pt1 128.4(4)
C4 C3 C2 122.4(5)
C4 C3 H3 118.8
C2 C3 H3 118.8
C3 C4 C5 121.0(5)
C3 C4 H4 119.5
C5 C4 H4 119.5
C6 C5 C4 121.8(5)
C6 C5 C10 119.5(5)
C4 C5 C10 118.6(4)
C7 C6 C5 120.7(5)
C7 C6 H6 119.7
C5 C6 H6 119.7
C6 C7 C8 120.4(5)
C6 C7 H7 119.8
C8 C7 H7 119.8
C9 C8 C7 120.4(5)
C9 C8 H8 119.8
C7 C8 H8 119.8
C8 C9 C10 121.0(5)
C8 C9 H9 119.5
C10 C9 H9 119.5
C9 C10 C5 117.9(4)
C9 C10 C1 123.2(4)
C5 C10 C1 118.8(4)
N1 C11 C1 106.8(4)
N1 C11 C12 111.9(4)
C1 C11 C12 109.4(4)
N1 C11 H11 109.5
C1 C11 H11 109.5
C12 C11 H11 109.5
C11 C12 H12A 109.5
C11 C12 H12B 109.5
H12A C12 H12B 109.5
C11 C12 H12C 109.5
H12A C12 H12C 109.5
H12B C12 H12C 109.5
N1 C13 H13A 109.5
N1 C13 H13B 109.5
H13A C13 H13B 109.5
N1 C13 H13C 109.5
H13A C13 H13C 109.5
H13B C13 H13C 109.5
N1 C14 H14A 109.5
N1 C14 H14B 109.5
H14A C14 H14B 109.5
N1 C14 H14C 109.5
H14A C14 H14C 109.5
H14B C14 H14C 109.5
C16 C15 P1 112.1(3)
C16 C15 Pd1 110.8(3)
P1 C15 Pd1 85.95(18)
C16 C15 H15 114.9
P1 C15 H15 114.9
Pd1 C15 H15 114.9
O1 C16 C15 122.7(4)
O1 C16 C17 116.2(6)
C15 C16 C17 121.0(5)
C16 C17 H17A 109.5
C16 C17 H17B 109.5
H17A C17 H17B 109.5
C16 C17 H17C 109.5
H17A C17 H17C 109.5
H17B C17 H17C 109.5
C19 C18 P1 131.8(4)
C19 C18 Pd1 136.1(3)
P1 C18 Pd1 91.7(2)
C18 C19 C21 125.1(4)
C18 C19 C20 121.5(4)
C21 C19 C20 113.3(4)
C19 C20 H20A 109.5
C19 C20 H20B 109.5
H20A C20 H20B 109.5
C19 C20 H20C 109.5
H20A C20 H20C 109.5
H20B C20 H20C 109.5
C22 C21 C26 117.9(5)
C22 C21 C19 117.6(4)
C26 C21 C19 124.2(4)
C23 C22 C21 122.4(5)
C23 C22 H22 118.8
C21 C22 H22 118.8
C22 C23 C24 119.3(5)
C22 C23 H23 120.3
C24 C23 H23 120.3
C25 C24 C23 119.0(5)
C25 C24 H24 120.5
C23 C24 H24 120.5
C24 C25 C26 122.6(5)
C24 C25 H25 118.7
C26 C25 H25 118.7
C25 C26 C21 118.6(5)
C25 C26 C27 115.7(5)
C21 C26 C27 125.6(4)
N2 C27 C26 112.5(4)
N2 C27 C28 113.6(4)
C26 C27 C28 115.2(4)
N2 C27 H27 104.8
C26 C27 H27 104.8
C28 C27 H27 104.8
C27 C28 H28A 109.5
C27 C28 H28B 109.5
H28A C28 H28B 109.5
C27 C28 H28C 109.5
H28A C28 H28C 109.5
H28B C28 H28C 109.5
N2 C29 H29A 109.5
N2 C29 H29B 109.5
H29A C29 H29B 109.5
N2 C29 H29C 109.5
H29A C29 H29C 109.5
H29B C29 H29C 109.5
N2 C30 H30A 109.5
N2 C30 H30B 109.5
H30A C30 H30B 109.5
N2 C30 H30C 109.5
H30A C30 H30C 109.5
H30B C30 H30C 109.5
C36 C31 C32 119.7(4)
C36 C31 P1 119.6(4)
C32 C31 P1 120.6(4)
C33 C32 C31 118.7(5)
C33 C32 H32 120.6
C31 C32 H32 120.6
C34 C33 C32 121.0(5)
C34 C33 H33 119.5
C32 C33 H33 119.5
C35 C34 C33 120.0(5)
C35 C34 H34 120.0
C33 C34 H34 120.0
C34 C35 C36 120.2(5)
C34 C35 H35 119.9
C36 C35 H35 119.9
C35 C36 C31 120.4(5)
C35 C36 H36 119.8
C31 C36 H36 119.8
C38 C37 C42 119.8(6)
C38 C37 H37 120.1
C42 C37 H37 120.1
C39 C38 C37 119.7(6)
C39 C38 H38 120.1
C37 C38 H38 120.1
C40 C39 C38 119.9(6)
C40 C39 H39 120.0
C38 C39 H39 120.0
C39 C40 C41 120.0(6)
C39 C40 H40 120.0
C41 C40 H40 120.0
C42 C41 C40 120.6(6)
C42 C41 H41 119.7
C40 C41 H41 119.7
C41 C42 C37 119.9(6)
C41 C42 H42 120.0
C37 C42 H42 120.0
C13 N1 C14 108.4(4)
C13 N1 C11 112.4(4)
C14 N1 C11 109.2(4)
C13 N1 Pt1 115.1(3)
C14 N1 Pt1 105.3(3)
C11 N1 Pt1 106.1(3)
C30 N2 C29 108.5(4)
C30 N2 C27 109.2(4)
C29 N2 C27 107.3(4)
C30 N2 Pd1 108.3(3)
C29 N2 Pd1 105.3(3)
C27 N2 Pd1 117.9(3)
C16 O1 Pt1 118.1(3)
C18 P1 C15 92.8(2)
C18 P1 C31 117.1(2)
C15 P1 C31 110.9(2)
C18 P1 Pt1 120.02(16)
C15 P1 Pt1 101.46(18)
C31 P1 Pt1 111.18(16)
C18 P1 Pd1 47.52(15)
C15 P1 Pd1 52.25(14)
C31 P1 Pd1 147.03(16)
Pt1 P1 Pd1 100.65(4)

loop_
_geom_bond_atom_site_label_1
_geom_bond_atom_site_label_2
_geom_bond_distance
Pd1 C18 2.001(5)
Pd1 N2 2.139(4)
Pd1 C15 2.150(4)
Pd1 Cl1 2.4121(13)
Pd1 P1 2.7126(12)
Pt1 C2 1.992(5)
Pt1 O1 2.127(3)
Pt1 N1 2.143(4)
Pt1 P1 2.2182(12)
C1 C2 1.400(7)
C1 C10 1.430(7)
C1 C11 1.515(7)
C2 C3 1.428(7)
C3 C4 1.360(7)
C3 H3 0.9500
C4 C5 1.423(7)
C4 H4 0.9500
C5 C6 1.419(7)
C5 C10 1.425(7)
C6 C7 1.363(8)
C6 H6 0.9500
C7 C8 1.408(9)
C7 H7 0.9500
C8 C9 1.371(7)
C8 H8 0.9500
C9 C10 1.424(7)
C9 H9 0.9500
C11 N1 1.509(6)
C11 C12 1.542(7)
C11 H11 1.0000
C12 H12A 0.9800
C12 H12B 0.9800
C12 H12C 0.9800
C13 N1 1.482(6)
C13 H13A 0.9800
C13 H13B 0.9800
C13 H13C 0.9800
C14 N1 1.491(6)
C14 H14A 0.9800
C14 H14B 0.9800
C14 H14C 0.9800
C15 C16 1.429(7)
C15 P1 1.812(5)
C15 H15 1.0000
C16 O1 1.283(7)
C16 C17 1.508(7)
C17 H17A 0.9800
C17 H17B 0.9800
C17 H17C 0.9800
C18 C19 1.344(7)
C18 P1 1.774(5)
C19 C21 1.486(7)
C19 C20 1.517(6)
C20 H20A 0.9800
C20 H20B 0.9800
C20 H20C 0.9800
C21 C22 1.401(7)
C21 C26 1.410(7)
C22 C23 1.378(7)
C22 H22 0.9500
C23 C24 1.386(8)
C23 H23 0.9500
C24 C25 1.381(8)
C24 H24 0.9500
C25 C26 1.387(7)
C25 H25 0.9500
C26 C27 1.525(7)
C27 N2 1.509(6)
C27 C28 1.532(7)
C27 H27 1.0000
C28 H28A 0.9800
C28 H28B 0.9800
C28 H28C 0.9800
C29 N2 1.487(8)
C29 H29A 0.9800
C29 H29B 0.9800
C29 H29C 0.9800
C30 N2 1.478(6)
C30 H30A 0.9800
C30 H30B 0.9800
C30 H30C 0.9800
C31 C36 1.402(7)
C31 C32 1.408(7)
C31 P1 1.835(5)
C32 C33 1.400(7)
C32 H32 0.9500
C33 C34 1.392(8)
C33 H33 0.9500
C34 C35 1.379(8)
C34 H34 0.9500
C35 C36 1.393(7)
C35 H35 0.9500
C36 H36 0.9500
C37 C38 1.389(10)
C37 C42 1.389(10)
C37 H37 0.9500
C38 C39 1.387(9)
C38 H38 0.9500
C39 C40 1.380(9)
C39 H39 0.9500
C40 C41 1.382(9)
C40 H40 0.9500
C41 C42 1.367(9)
C41 H41 0.9500
C42 H42 0.9500
